data_7103783
loop_
_publ_author_name
'Sally Brooker'
'Udo Beckmann'
'Janna D. Ewing'

_publ_section_title
;
A Dicobalt(II) Complex of a Triazolate-Containing
Macrocycle reacts with Nitromethane to yield an Organometallic
Dicobalt(III) Complex
;
_journal_name_full 'Chemical communications (Cambridge, England)'
_journal_paper_doi 10.1039/b304841a
_journal_year 2003
_chemical_formula_sum 'C20 H28 Cl2 Co2 N12 O4'
_chemical_formula_weight 689.30
_chemical_name_systematic
; 
? 
;
_space_group_IT_number 14
_symmetry_cell_setting monoclinic
_symmetry_space_group_name_Hall '-P 2ybc'
_symmetry_space_group_name_H-M 'P 1 21/c 1'
_atom_sites_solution_hydrogens geom
_atom_sites_solution_primary direct
_atom_sites_solution_secondary difmap
_audit_creation_method SHELXL-97
_cell_angle_alpha 90.00
_cell_angle_beta 90.375(5)
_cell_angle_gamma 90.00
_cell_formula_units_Z 2
_cell_length_a 6.698(3)
_cell_length_b 10.661(4)
_cell_length_c 18.187(8)
_cell_measurement_temperature 168(2)
_cell_volume 1298.7(9)
_computing_structure_refinement 'SHELXL-97 (Sheldrick, 1997)'
_computing_structure_solution 'SHELXS-97 (Sheldrick, 1990)'
_diffrn_ambient_temperature 168(2)
_diffrn_measured_fraction_theta_full 0.977
_diffrn_measured_fraction_theta_max 0.977
_diffrn_measurement_device_type 'Bruker SMART area detector'
_diffrn_radiation_monochromator graphite
_diffrn_radiation_source 'fine-focus sealed tube'
_diffrn_radiation_type MoK\a
_diffrn_radiation_wavelength 0.71073
_diffrn_reflns_av_R_equivalents 0.0536
_diffrn_reflns_av_sigmaI/netI 0.0544
_diffrn_reflns_limit_h_max 4
_diffrn_reflns_limit_h_min -8
_diffrn_reflns_limit_k_max 13
_diffrn_reflns_limit_k_min -13
_diffrn_reflns_limit_l_max 22
_diffrn_reflns_limit_l_min -22
_diffrn_reflns_number 16473
_diffrn_reflns_theta_full 26.49
_diffrn_reflns_theta_max 26.49
_diffrn_reflns_theta_min 2.21
_exptl_absorpt_coefficient_mu 1.538
_exptl_absorpt_correction_T_max 1.00
_exptl_absorpt_correction_T_min 0.87
_exptl_absorpt_correction_type Semi-empirical(SADABS)
_exptl_crystal_colour orange
_exptl_crystal_density_diffrn 1.763
_exptl_crystal_density_method 'not measured'
_exptl_crystal_description needle
_exptl_crystal_F_000 704
_exptl_crystal_size_max 0.58
_exptl_crystal_size_mid 0.07
_exptl_crystal_size_min 0.05
_refine_diff_density_max 0.570
_refine_diff_density_min -0.384
_refine_diff_density_rms 0.088
_refine_ls_extinction_method none
_refine_ls_goodness_of_fit_ref 1.058
_refine_ls_hydrogen_treatment mixed
_refine_ls_matrix_type full
_refine_ls_number_parameters 183
_refine_ls_number_reflns 2639
_refine_ls_number_restraints 0
_refine_ls_restrained_S_all 1.058
_refine_ls_R_factor_all 0.0707
_refine_ls_R_factor_gt 0.0382
_refine_ls_shift/su_max 0.000
_refine_ls_shift/su_mean 0.000
_refine_ls_structure_factor_coef Fsqd
_refine_ls_weighting_details 'calc w=1/[\s^2^(Fo^2^)+(0.0565P)^2^+0.0000P] where P=(Fo^2^+2Fc^2^)/3'
_refine_ls_weighting_scheme calc
_refine_ls_wR_factor_gt 0.0976
_refine_ls_wR_factor_ref 0.1065
_reflns_number_gt 1795
_reflns_number_total 2639
_reflns_threshold_expression >2sigma(I)
_cod_data_source_file b304841a.txt
_cod_data_source_block cotcl
_cod_depositor_comments
;
The following automatic conversions were performed:
'_symmetry_cell_setting' value 'Monoclinic' changed to 'monoclinic'
according to '/home/saulius/struct/CIF-dictionaries/cif_core.dic'
dictionary named 'cif_core.dic' version 2.4.1 from 2010-06-29.

Automatic conversion script
Id: cif_fix_enum 1527 2010-12-29 10:47:43Z saulius 

2018-11-14
Z value and formula fixed to values more according to usual
chemical conventions.                 miguel
;
_cod_original_formula_sum 'C40 H56 Cl4 Co4 N24 O8'
_cod_original_formula_weight 1378.61
_cod_original_formula_units_Z 1
_cod_original_sg_symbol_H-M P2(1)/c
_cod_database_code 7103783

loop_
_symmetry_equiv_pos_as_xyz
'x, y, z'
'-x, y+1/2, -z+1/2'
'-x, -y, -z'
'x, -y-1/2, z-1/2'

loop_
_atom_site_label
_atom_site_type_symbol
_atom_site_fract_x
_atom_site_fract_y
_atom_site_fract_z
_atom_site_U_iso_or_equiv
_atom_site_adp_type
_atom_site_occupancy
_atom_site_symmetry_multiplicity
_atom_site_calc_flag
_atom_site_refinement_flags
_atom_site_disorder_assembly
_atom_site_disorder_group
Co1 Co 0.07212(7) 0.84087(4) 0.03964(3) 0.02164(16) Uani 1 1 d . . .
N1 N 0.1185(4) 0.9162(3) -0.04963(16) 0.0226(7) Uani 1 1 d . . .
N2 N 0.0692(4) 1.0275(3) -0.07741(15) 0.0230(7) Uani 1 1 d . . .
C3 C 0.1409(5) 1.0328(3) -0.14601(18) 0.0223(8) Uani 1 1 d . . .
N3 N 0.2375(4) 0.9253(3) -0.16437(15) 0.0247(7) Uani 1 1 d . . .
C5 C 0.2191(5) 0.8557(3) -0.10199(19) 0.0233(8) Uani 1 1 d . . .
C6 C 0.2806(5) 0.7301(3) -0.0755(2) 0.0242(8) Uani 1 1 d . . .
C7 C 0.3935(6) 0.6430(4) -0.1236(2) 0.0324(9) Uani 1 1 d . . .
H7A H 0.5360 0.6475 -0.1112 0.039 Uiso 1 1 calc R . .
H7B H 0.3736 0.6670 -0.1751 0.039 Uiso 1 1 calc R . .
H7C H 0.3455 0.5572 -0.1161 0.039 Uiso 1 1 calc R . .
N4 N 0.2263(4) 0.7113(3) -0.00771(16) 0.0235(7) Uani 1 1 d . . .
C8 C 0.2784(6) 0.5998(3) 0.0363(2) 0.0292(9) Uani 1 1 d . . .
H8A H 0.4013 0.6171 0.0650 0.035 Uiso 1 1 calc R . .
H8B H 0.3061 0.5287 0.0029 0.035 Uiso 1 1 calc R . .
C9 C 0.1090(6) 0.5630(4) 0.0892(2) 0.0330(9) Uani 1 1 d . . .
H9A H -0.0173 0.5609 0.0606 0.040 Uiso 1 1 calc R . .
H9B H 0.1351 0.4765 0.1066 0.040 Uiso 1 1 calc R . .
C10 C 0.0759(6) 0.6458(3) 0.1567(2) 0.0313(9) Uani 1 1 d . . .
H10A H -0.0265 0.6068 0.1884 0.038 Uiso 1 1 calc R . .
H10B H 0.2017 0.6512 0.1854 0.038 Uiso 1 1 calc R . .
N5 N 0.0101(4) 0.7746(3) 0.13596(16) 0.0247(7) Uani 1 1 d . . .
C11 C -0.0920(5) 0.8453(3) 0.18015(19) 0.0244(8) Uani 1 1 d . . .
C12 C -0.1527(6) 0.8131(4) 0.2563(2) 0.0353(10) Uani 1 1 d . . .
H12A H -0.2230 0.7325 0.2560 0.042 Uiso 1 1 calc R . .
H12B H -0.2414 0.8786 0.2752 0.042 Uiso 1 1 calc R . .
H12C H -0.0338 0.8071 0.2877 0.042 Uiso 1 1 calc R . .
Cl1 Cl -0.21929(13) 0.75080(9) -0.00639(5) 0.0312(3) Uani 1 1 d . . .
C50 C 0.3303(5) 0.9226(3) 0.07525(18) 0.0189(7) Uani 1 1 d . . .
H50A H 0.3126 1.0113 0.0686 0.023 Uiso 1 1 d . . .
H50B H 0.4466 0.8763 0.0593 0.023 Uiso 1 1 d . . .
N50 N 0.3478(5) 0.9203(4) 0.1549(2) 0.0455(9) Uani 1 1 d . . .
O51 O 0.4364(5) 0.8285(3) 0.18199(18) 0.0611(10) Uani 1 1 d . . .
O52 O 0.2743(5) 1.0036(3) 0.19418(18) 0.0616(10) Uani 1 1 d . . .

loop_
_atom_site_aniso_label
_atom_site_aniso_U_11
_atom_site_aniso_U_22
_atom_site_aniso_U_33
_atom_site_aniso_U_23
_atom_site_aniso_U_13
_atom_site_aniso_U_12
Co1 0.0250(3) 0.0210(3) 0.0189(3) -0.0004(2) 0.00275(18) 0.0032(2)
N1 0.0275(16) 0.0183(17) 0.0221(16) 0.0004(13) 0.0045(13) 0.0046(13)
N2 0.0269(16) 0.0212(17) 0.0208(16) 0.0017(14) 0.0011(13) 0.0006(14)
C3 0.0217(18) 0.029(2) 0.0165(18) -0.0032(16) -0.0008(14) 0.0000(16)
N3 0.0272(17) 0.0265(18) 0.0203(16) -0.0039(14) 0.0019(13) 0.0019(14)
C5 0.0247(19) 0.023(2) 0.0218(19) -0.0045(17) 0.0011(15) 0.0033(16)
C6 0.0201(19) 0.023(2) 0.029(2) -0.0047(17) -0.0005(15) 0.0018(16)
C7 0.038(2) 0.031(2) 0.028(2) -0.0038(18) 0.0044(17) 0.0082(19)
N4 0.0268(17) 0.0200(16) 0.0236(17) 0.0005(13) 0.0009(13) 0.0020(13)
C8 0.033(2) 0.024(2) 0.031(2) 0.0009(17) 0.0014(17) 0.0073(17)
C9 0.042(2) 0.024(2) 0.033(2) 0.0057(18) 0.0012(18) 0.0037(19)
C10 0.040(2) 0.027(2) 0.026(2) 0.0068(18) 0.0021(17) 0.0059(19)
N5 0.0286(17) 0.0209(17) 0.0245(17) 0.0008(14) -0.0004(13) 0.0009(14)
C11 0.0271(19) 0.024(2) 0.0225(19) -0.0028(17) 0.0009(15) -0.0008(17)
C12 0.043(2) 0.039(3) 0.023(2) 0.0044(19) 0.0069(18) 0.0072(19)
Cl1 0.0290(5) 0.0310(5) 0.0337(6) -0.0049(4) -0.0011(4) 0.0005(4)
C50 0.0215(18) 0.0172(18) 0.0180(18) -0.0026(15) 0.0042(14) -0.0006(15)
N50 0.037(2) 0.051(3) 0.048(2) 0.001(2) -0.0003(18) -0.006(2)
O51 0.053(2) 0.072(3) 0.059(2) 0.023(2) -0.0138(17) -0.0001(19)
O52 0.053(2) 0.073(2) 0.059(2) -0.028(2) 0.0156(17) -0.0049(18)

loop_
_atom_type_symbol
_atom_type_description
_atom_type_scat_dispersion_real
_atom_type_scat_dispersion_imag
_atom_type_scat_source
C C 0.0033 0.0016 'International Tables Vol C Tables 4.2.6.8 and 6.1.1.4'
H H 0.0000 0.0000 'International Tables Vol C Tables 4.2.6.8 and 6.1.1.4'
N N 0.0061 0.0033 'International Tables Vol C Tables 4.2.6.8 and 6.1.1.4'
O O 0.0106 0.0060 'International Tables Vol C Tables 4.2.6.8 and 6.1.1.4'
Cl Cl 0.1484 0.1585 'International Tables Vol C Tables 4.2.6.8 and 6.1.1.4'
Co Co 0.3494 0.9721 'International Tables Vol C Tables 4.2.6.8 and 6.1.1.4'

loop_
_geom_angle_atom_site_label_1
_geom_angle_atom_site_label_2
_geom_angle_atom_site_label_3
_geom_angle
_geom_angle_site_symmetry_1
_geom_angle_site_symmetry_3
_geom_angle_publ_flag
N2 Co1 N1 94.99(12) 3_575 . y
N2 Co1 N4 174.88(12) 3_575 . y
N1 Co1 N4 79.91(13) . . y
N2 Co1 N5 79.94(13) 3_575 . y
N1 Co1 N5 174.94(13) . . y
N4 Co1 N5 105.15(13) . . y
N2 Co1 C50 89.59(13) 3_575 . y
N1 Co1 C50 86.89(13) . . y
N4 Co1 C50 89.55(13) . . y
N5 Co1 C50 93.16(13) . . y
N2 Co1 Cl1 90.96(10) 3_575 . y
N1 Co1 Cl1 90.52(10) . . y
N4 Co1 Cl1 89.68(10) . . y
N5 Co1 Cl1 89.45(9) . . y
C50 Co1 Cl1 177.39(10) . . y
N2 N1 C5 106.6(3) . . ?
N2 N1 Co1 133.0(2) . . y
C5 N1 Co1 120.4(2) . . ?
N1 N2 C3 107.6(3) . . ?
N1 N2 Co1 132.0(2) . 3_575 y
C3 N2 Co1 120.4(2) . 3_575 ?
N2 C3 N3 111.5(3) . . ?
N2 C3 C11 110.4(3) . 3_575 ?
N3 C3 C11 138.1(3) . 3_575 ?
C3 N3 C5 102.1(3) . . ?
N1 C5 N3 112.3(3) . . ?
N1 C5 C6 110.2(3) . . ?
N3 C5 C6 137.5(3) . . ?
N4 C6 C5 111.6(3) . . ?
N4 C6 C7 127.4(3) . . ?
C5 C6 C7 121.0(3) . . ?
C6 N4 C8 124.8(3) . . ?
C6 N4 Co1 117.8(2) . . ?
C8 N4 Co1 117.4(2) . . ?
N4 C8 C9 111.8(3) . . ?
C10 C9 C8 117.7(3) . . ?
N5 C10 C9 111.9(3) . . ?
C11 N5 C10 122.3(3) . . ?
C11 N5 Co1 117.7(3) . . ?
C10 N5 Co1 120.0(2) . . ?
N5 C11 C3 111.5(3) . 3_575 ?
N5 C11 C12 126.2(3) . . ?
C3 C11 C12 122.3(3) 3_575 . ?
N50 C50 Co1 111.8(2) . . y
O52 N50 O51 121.6(4) . . y
O52 N50 C50 122.1(4) . . y
O51 N50 C50 116.3(4) . . y

loop_
_geom_bond_atom_site_label_1
_geom_bond_atom_site_label_2
_geom_bond_distance
_geom_bond_site_symmetry_2
_geom_bond_publ_flag
Co1 N2 1.829(3) 3_575 y
Co1 N1 1.840(3) . y
Co1 N4 1.931(3) . y
Co1 N5 1.936(3) . y
Co1 C50 2.038(3) . y
Co1 Cl1 2.3263(12) . y
N1 N2 1.330(4) . ?
N1 C5 1.336(4) . ?
N2 C3 1.341(4) . ?
N2 Co1 1.829(3) 3_575 ?
C3 N3 1.359(4) . ?
C3 C11 1.476(5) 3_575 ?
N3 C5 1.362(4) . ?
C5 C6 1.481(5) . ?
C6 N4 1.304(5) . ?
C6 C7 1.485(5) . ?
N4 C8 1.473(5) . ?
C8 C9 1.544(5) . ?
C9 C10 1.529(5) . ?
C10 N5 1.491(4) . ?
N5 C11 1.299(4) . ?
C11 C3 1.476(5) 3_575 ?
C11 C12 1.485(5) . ?
C50 N50 1.453(5) . y
N50 O52 1.243(4) . y
N50 O51 1.245(4) . y

loop_
_geom_torsion_atom_site_label_1
_geom_torsion_atom_site_label_2
_geom_torsion_atom_site_label_3
_geom_torsion_atom_site_label_4
_geom_torsion
_geom_torsion_site_symmetry_1
_geom_torsion_site_symmetry_2
_geom_torsion_site_symmetry_3
_geom_torsion_site_symmetry_4
_geom_torsion_publ_flag
N2 Co1 N1 N2 0.5(4) 3_575 . . . ?
N4 Co1 N1 N2 -178.9(3) . . . . ?
N5 Co1 N1 N2 1.9(17) . . . . ?
C50 Co1 N1 N2 -88.8(3) . . . . ?
Cl1 Co1 N1 N2 91.5(3) . . . . ?
N2 Co1 N1 C5 -178.7(3) 3_575 . . . ?
N4 Co1 N1 C5 1.9(3) . . . . ?
N5 Co1 N1 C5 -177.3(13) . . . . ?
C50 Co1 N1 C5 92.0(3) . . . . ?
Cl1 Co1 N1 C5 -87.7(3) . . . . ?
C5 N1 N2 C3 -0.1(4) . . . . ?
Co1 N1 N2 C3 -179.4(3) . . . . ?
C5 N1 N2 Co1 178.6(3) . . . 3_575 ?
Co1 N1 N2 Co1 -0.7(5) . . . 3_575 ?
N1 N2 C3 N3 0.2(4) . . . . ?
Co1 N2 C3 N3 -178.7(2) 3_575 . . . ?
N1 N2 C3 C11 -179.7(3) . . . 3_575 ?
Co1 N2 C3 C11 1.3(4) 3_575 . . 3_575 ?
N2 C3 N3 C5 -0.2(4) . . . . ?
C11 C3 N3 C5 179.8(4) 3_575 . . . ?
N2 N1 C5 N3 0.0(4) . . . . ?
Co1 N1 C5 N3 179.4(2) . . . . ?
N2 N1 C5 C6 179.9(3) . . . . ?
Co1 N1 C5 C6 -0.7(4) . . . . ?
C3 N3 C5 N1 0.1(4) . . . . ?
C3 N3 C5 C6 -179.7(4) . . . . ?
N1 C5 C6 N4 -1.7(4) . . . . ?
N3 C5 C6 N4 178.2(4) . . . . ?
N1 C5 C6 C7 179.5(3) . . . . ?
N3 C5 C6 C7 -0.7(7) . . . . ?
C5 C6 N4 C8 -175.1(3) . . . . ?
C7 C6 N4 C8 3.7(6) . . . . ?
C5 C6 N4 Co1 3.2(4) . . . . ?
C7 C6 N4 Co1 -178.0(3) . . . . ?
N2 Co1 N4 C6 -9.5(16) 3_575 . . . ?
N1 Co1 N4 C6 -2.9(3) . . . . ?
N5 Co1 N4 C6 177.0(3) . . . . ?
C50 Co1 N4 C6 -89.8(3) . . . . ?
Cl1 Co1 N4 C6 87.7(3) . . . . ?
N2 Co1 N4 C8 169.0(14) 3_575 . . . ?
N1 Co1 N4 C8 175.6(3) . . . . ?
N5 Co1 N4 C8 -4.5(3) . . . . ?
C50 Co1 N4 C8 88.6(3) . . . . ?
Cl1 Co1 N4 C8 -93.9(3) . . . . ?
C6 N4 C8 C9 -145.4(4) . . . . ?
Co1 N4 C8 C9 36.2(4) . . . . ?
N4 C8 C9 C10 -73.2(4) . . . . ?
C8 C9 C10 N5 64.9(4) . . . . ?
C9 C10 N5 C11 155.1(3) . . . . ?
C9 C10 N5 Co1 -23.8(4) . . . . ?
N2 Co1 N5 C11 -0.4(3) 3_575 . . . ?
N1 Co1 N5 C11 -1.8(16) . . . . ?
N4 Co1 N5 C11 179.0(3) . . . . ?
C50 Co1 N5 C11 88.6(3) . . . . ?
Cl1 Co1 N5 C11 -91.5(3) . . . . ?
N2 Co1 N5 C10 178.5(3) 3_575 . . . ?
N1 Co1 N5 C10 177.1(13) . . . . ?
N4 Co1 N5 C10 -2.0(3) . . . . ?
C50 Co1 N5 C10 -92.4(3) . . . . ?
Cl1 Co1 N5 C10 87.5(3) . . . . ?
C10 N5 C11 C3 -179.1(3) . . . 3_575 ?
Co1 N5 C11 C3 -0.2(4) . . . 3_575 ?
C10 N5 C11 C12 1.9(6) . . . . ?
Co1 N5 C11 C12 -179.2(3) . . . . ?
N2 Co1 C50 N50 69.8(3) 3_575 . . . ?
N1 Co1 C50 N50 164.8(3) . . . . ?
N4 Co1 C50 N50 -115.2(3) . . . . ?
N5 Co1 C50 N50 -10.1(3) . . . . ?
Cl1 Co1 C50 N50 172(2) . . . . ?
Co1 C50 N50 O52 -86.5(4) . . . . ?
Co1 C50 N50 O51 91.8(3) . . . . ?
